data_4350528
loop_
_publ_author_name
'Ouellette, Wayne'
'Prosvirin, Andrey V.'
'Chieffo, Vincent'
'Dunbar, Kim R.'
'Hudson, Bruce'
'Zubieta, Jon'

_publ_section_title
;
 Solid-state coordination chemistry of the Cu/triazolate/X system (X = F-,
 Cl-, Br-, I-, OH-, and SO4(2-)).
;
_journal_issue 23
_journal_name_full 'Inorganic chemistry'
_journal_page_first 9346
_journal_page_last 9366
_journal_paper_doi 10.1021/ic061102e
_journal_volume 45
_journal_year 2006
_chemical_formula_sum 'C4 H7 Cu1.5 F N6 O1.5'
_chemical_formula_weight 277.47
_space_group_IT_number 31
_space_group_name_Hall 'P 2ac -2'
_space_group_name_H-M_alt 'P m n 21'
_symmetry_cell_setting orthorhombic
_symmetry_space_group_name_H-M 'P m n 21'
_atom_sites_solution_hydrogens geom
_atom_sites_solution_primary direct
_atom_sites_solution_secondary difmap
_audit_creation_method SHELXL-97
_cell_angle_alpha 90.00
_cell_angle_beta 90.00
_cell_angle_gamma 90.00
_cell_formula_units_Z 4
_cell_length_a 8.9307(6)
_cell_length_b 12.8226(9)
_cell_length_c 7.9821(6)
_cell_measurement_reflns_used 2924
_cell_measurement_temperature 90(2)
_cell_measurement_theta_max 28.22
_cell_measurement_theta_min 2.78
_cell_volume 914.07(11)
_computing_cell_refinement 'Bruker SMART'
_computing_data_collection 'Bruker SMART'
_computing_data_reduction 'Bruker SAINT'
_computing_molecular_graphics 'Bruker SHELXTL'
_computing_publication_material 'Bruker SHELXTL'
_computing_structure_refinement 'SHELXL-97 (Sheldrick, 1997)'
_computing_structure_solution 'SHELXS-97 (Sheldrick, 1990)'
_diffrn_ambient_temperature 90(2)
_diffrn_detector_area_resol_mean 512
_diffrn_measured_fraction_theta_full 0.997
_diffrn_measured_fraction_theta_max 0.997
_diffrn_measurement_device_type 'APEX CCD area detector'
_diffrn_measurement_method 'Phi and omega scans'
_diffrn_radiation_monochromator graphite
_diffrn_radiation_probe x-ray
_diffrn_radiation_type MoK\a
_diffrn_radiation_wavelength 0.71073
_diffrn_reflns_av_R_equivalents 0.0324
_diffrn_reflns_av_sigmaI/netI 0.0310
_diffrn_reflns_limit_h_max 11
_diffrn_reflns_limit_h_min -11
_diffrn_reflns_limit_k_max 17
_diffrn_reflns_limit_k_min -17
_diffrn_reflns_limit_l_max 10
_diffrn_reflns_limit_l_min -10
_diffrn_reflns_number 9485
_diffrn_reflns_theta_full 28.27
_diffrn_reflns_theta_max 28.27
_diffrn_reflns_theta_min 1.59
_diffrn_source 'fine-focus sealed tube'
_diffrn_standards_decay_% 0.001
_exptl_absorpt_coefficient_mu 3.518
_exptl_absorpt_correction_T_max 0.7661
_exptl_absorpt_correction_T_min 0.6205
_exptl_absorpt_correction_type multi-scan
_exptl_absorpt_process_details 'SADABS SHELXL-97 (SHELDRICK, 1997)'
_exptl_crystal_colour purple
_exptl_crystal_density_diffrn 2.016
_exptl_crystal_density_meas 0
_exptl_crystal_density_method 'not measured'
_exptl_crystal_description block
_exptl_crystal_F_000 550
_exptl_crystal_size_max 0.15
_exptl_crystal_size_mid 0.10
_exptl_crystal_size_min 0.08
_refine_diff_density_max 1.094
_refine_diff_density_min -0.335
_refine_diff_density_rms 0.117
_refine_ls_abs_structure_details 'Flack H D (1983), Acta Cryst. A39, 876-881'
_refine_ls_abs_structure_Flack 0.0(4)
_refine_ls_extinction_method none
_refine_ls_goodness_of_fit_ref 1.110
_refine_ls_hydrogen_treatment mixed
_refine_ls_matrix_type full
_refine_ls_number_parameters 137
_refine_ls_number_reflns 2394
_refine_ls_number_restraints 1
_refine_ls_restrained_S_all 1.110
_refine_ls_R_factor_all 0.0303
_refine_ls_R_factor_gt 0.0288
_refine_ls_shift/su_max 0.001
_refine_ls_shift/su_mean 0.000
_refine_ls_structure_factor_coef Fsqd
_refine_ls_weighting_details 'calc w=1/[\s^2^(Fo^2^)+(0.0413P)^2^+0.9007P] where P=(Fo^2^+2Fc^2^)/3'
_refine_ls_weighting_scheme calc
_refine_ls_wR_factor_gt 0.0763
_refine_ls_wR_factor_ref 0.0777
_reflns_number_gt 2315
_reflns_number_total 2394
_reflns_threshold_expression >2sigma(I)
_cod_data_source_file ic061102esi20060619_105307.cif
_cod_data_source_block pmn21a_Compound_1_[Cu3(trz)4(H2O)3]F2
_cod_depositor_comments
;
The following automatic conversions were performed:

data item '_symmetry_cell_setting' value 'Orthorhombic' was changed
to 'orthorhombic' in accordance with the
/home/saulius/struct/COD-crude-data/automatic-downloads/DataCite-retrospective/ACS/depositions/lib/dictionaries/cif_core.dic
dictionary named 'cif_core.dic' version 2.4.2 last updated on
2011-04-26.

Automatic conversion script
Id: cif_fix_values 6909 2019-04-08 15:41:33Z antanas 
;
_cod_original_sg_symbol_H-M Pmn2(1)
_cod_original_formula_sum 'C4 H7 Cu1.50 F N6 O1.50'
_cod_database_code 4350528

loop_
_symmetry_equiv_pos_as_xyz
'x, y, z'
'-x+1/2, -y, z+1/2'
'x+1/2, -y, z+1/2'
'-x, y, z'

loop_
_atom_site_label
_atom_site_type_symbol
_atom_site_fract_x
_atom_site_fract_y
_atom_site_fract_z
_atom_site_U_iso_or_equiv
_atom_site_adp_type
_atom_site_occupancy
_atom_site_symmetry_multiplicity
_atom_site_calc_flag
_atom_site_refinement_flags
Cu1 Cu 0.0000 0.01547(4) 1.00222(6) 0.00615(13) Uani 1 2 d S
Cu2 Cu 0.0000 0.50764(4) 0.59137(7) 0.00687(13) Uani 1 2 d S
Cu3 Cu 0.0000 0.25217(4) 0.77156(8) 0.00663(12) Uani 1 2 d S
F1 F 0.2783(2) 0.75253(15) 0.7884(3) 0.0134(4) Uani 1 1 d .
O90 O 0.0000 0.1815(3) 1.0961(5) 0.0115(7) Uani 1 2 d S
O91 O 0.0000 0.3071(3) 0.4881(5) 0.0121(7) Uani 1 2 d S
O92 O 0.0000 0.6782(3) 0.7188(5) 0.0166(8) Uani 1 2 d S
N1 N 0.1550(3) 0.0494(2) 0.8312(4) 0.0085(5) Uani 1 1 d .
N2 N 0.1574(3) 0.1429(2) 0.7478(4) 0.0078(5) Uani 1 1 d .
N3 N 0.1572(3) 0.3575(2) 0.8159(4) 0.0082(5) Uani 1 1 d .
N4 N 0.1548(3) 0.4560(2) 0.7501(4) 0.0077(5) Uani 1 1 d .
N5 N 0.3405(3) 0.4479(2) 0.9321(4) 0.0088(6) Uani 1 1 d .
N6 N 0.3400(3) 0.0442(2) 0.6475(4) 0.0078(5) Uani 1 1 d .
C1 C 0.2668(6) 0.5075(3) 0.8218(6) 0.0094(8) Uani 1 1 d .
H1 H 0.2915 0.5780 0.7978 0.011 Uiso 1 1 calc R
C2 C 0.2699(4) 0.3551(3) 0.9239(4) 0.0094(6) Uani 1 1 d .
H2 H 0.2974 0.2955 0.9875 0.011 Uiso 1 1 calc R
C3 C 0.2640(6) -0.0074(3) 0.7677(6) 0.0111(8) Uani 1 1 d .
H3 H 0.2864 -0.0765 0.8025 0.013 Uiso 1 1 calc R
C4 C 0.2702(4) 0.1373(2) 0.6408(4) 0.0096(6) Uani 1 1 d .
H4 H 0.2986 0.1924 0.5679 0.011 Uiso 1 1 calc R

loop_
_atom_site_aniso_label
_atom_site_aniso_U_11
_atom_site_aniso_U_22
_atom_site_aniso_U_33
_atom_site_aniso_U_23
_atom_site_aniso_U_13
_atom_site_aniso_U_12
Cu1 0.0044(3) 0.0084(2) 0.0057(3) 0.0011(2) 0.000 0.000
Cu2 0.0039(3) 0.0109(3) 0.0058(3) 0.0025(2) 0.000 0.000
Cu3 0.0048(2) 0.0044(2) 0.0108(3) -0.0009(2) 0.000 0.000
F1 0.0128(8) 0.0119(9) 0.0155(11) 0.0000(7) 0.0010(10) -0.0014(8)
O90 0.0120(17) 0.0129(16) 0.0097(16) -0.0019(14) 0.000 0.000
O91 0.0141(17) 0.0114(15) 0.0109(17) -0.0022(14) 0.000 0.000
O92 0.0076(17) 0.0169(19) 0.025(2) -0.0048(15) 0.000 0.000
N1 0.0086(14) 0.0089(13) 0.0081(12) 0.0018(11) 0.0002(11) 0.0036(10)
N2 0.0080(14) 0.0074(12) 0.0079(13) 0.0016(11) 0.0022(11) 0.0015(10)
N3 0.0079(14) 0.0075(12) 0.0093(13) 0.0014(10) -0.0002(10) 0.0008(10)
N4 0.0081(13) 0.0087(12) 0.0064(12) 0.0016(11) -0.0016(11) -0.0004(10)
N5 0.0075(14) 0.0094(13) 0.0095(14) -0.0011(10) -0.0008(11) 0.0000(10)
N6 0.0070(13) 0.0103(13) 0.0062(13) 0.0002(10) 0.0002(10) 0.0006(11)
C1 0.009(2) 0.0090(14) 0.0106(18) -0.0006(12) -0.0011(16) -0.0022(12)
C2 0.0104(16) 0.0111(15) 0.0067(14) 0.0004(12) 0.0014(12) 0.0024(12)
C3 0.011(2) 0.0072(14) 0.0148(16) 0.0028(15) 0.0027(18) 0.0000(11)
C4 0.0077(15) 0.0095(15) 0.0115(15) 0.0011(12) 0.0037(13) 0.0002(12)

loop_
_atom_type_symbol
_atom_type_description
_atom_type_scat_dispersion_real
_atom_type_scat_dispersion_imag
_atom_type_scat_source
C C 0.0033 0.0016 'International Tables Vol C Tables 4.2.6.8 and 6.1.1.4'
H H 0.0000 0.0000 'International Tables Vol C Tables 4.2.6.8 and 6.1.1.4'
N N 0.0061 0.0033 'International Tables Vol C Tables 4.2.6.8 and 6.1.1.4'
O O 0.0106 0.0060 'International Tables Vol C Tables 4.2.6.8 and 6.1.1.4'
F F 0.0171 0.0103 'International Tables Vol C Tables 4.2.6.8 and 6.1.1.4'
Cu Cu 0.3201 1.2651 'International Tables Vol C Tables 4.2.6.8 and 6.1.1.4'

loop_
_geom_angle_atom_site_label_1
_geom_angle_atom_site_label_2
_geom_angle_atom_site_label_3
_geom_angle
_geom_angle_site_symmetry_1
_geom_angle_site_symmetry_3
N1 Cu1 N1 88.02(17) 4 .
N1 Cu1 N6 168.74(11) 4 2
N1 Cu1 N6 89.11(12) . 2
N1 Cu1 N6 89.12(12) 4 3_455
N1 Cu1 N6 168.74(11) . 3_455
N6 Cu1 N6 91.60(17) 2 3_455
N1 Cu1 O90 91.23(11) 4 .
N1 Cu1 O90 91.23(11) . .
N6 Cu1 O90 99.71(11) 2 .
N6 Cu1 O90 99.71(11) 3_455 .
N4 Cu2 N4 88.06(17) . 4
N4 Cu2 N5 177.09(12) . 3_464
N4 Cu2 N5 90.28(11) 4 3_464
N4 Cu2 N5 90.28(11) . 2_564
N4 Cu2 N5 177.09(12) 4 2_564
N5 Cu2 N5 91.27(17) 3_464 2_564
N4 Cu2 O92 91.91(11) . .
N4 Cu2 O92 91.91(11) 4 .
N5 Cu2 O92 90.53(11) 3_464 .
N5 Cu2 O92 90.53(11) 2_564 .
N3 Cu3 N3 90.30(16) . 4
N3 Cu3 N2 175.07(14) . 4
N3 Cu3 N2 89.81(10) 4 4
N3 Cu3 N2 89.81(10) . .
N3 Cu3 N2 175.07(14) 4 .
N2 Cu3 N2 89.65(16) 4 .
N3 Cu3 O91 88.14(10) . .
N3 Cu3 O91 88.14(10) 4 .
N2 Cu3 O91 96.78(10) 4 .
N2 Cu3 O91 96.78(10) . .
C3 N1 N2 106.6(3) . .
C3 N1 Cu1 131.0(3) . .
N2 N1 Cu1 122.3(2) . .
C4 N2 N1 106.2(3) . .
C4 N2 Cu3 129.5(2) . .
N1 N2 Cu3 123.8(2) . .
C2 N3 N4 106.5(3) . .
C2 N3 Cu3 129.6(2) . .
N4 N3 Cu3 123.4(2) . .
C1 N4 N3 106.4(3) . .
C1 N4 Cu2 129.2(2) . .
N3 N4 Cu2 124.3(2) . .
C1 N5 C2 104.0(3) . .
C1 N5 Cu2 127.4(3) . 2_565
C2 N5 Cu2 128.2(2) . 2_565
C3 N6 C4 103.3(3) . .
C3 N6 Cu1 125.9(3) . 2_554
C4 N6 Cu1 130.4(2) . 2_554
N4 C1 N5 111.7(3) . .
N4 C1 H1 124.2 . .
N5 C1 H1 124.2 . .
N3 C2 N5 111.5(3) . .
N3 C2 H2 124.3 . .
N5 C2 H2 124.3 . .
N1 C3 N6 112.0(3) . .
N1 C3 H3 124.0 . .
N6 C3 H3 124.0 . .
N2 C4 N6 112.0(3) . .
N2 C4 H4 124.0 . .
N6 C4 H4 124.0 . .

loop_
_geom_bond_atom_site_label_1
_geom_bond_atom_site_label_2
_geom_bond_distance
_geom_bond_site_symmetry_2
Cu1 N1 1.993(3) 4
Cu1 N1 1.993(3) .
Cu1 N6 1.993(3) 2
Cu1 N6 1.993(3) 3_455
Cu1 O90 2.257(3) .
Cu2 N4 1.989(3) .
Cu2 N4 1.989(3) 4
Cu2 N5 1.992(3) 3_464
Cu2 N5 1.992(3) 2_564
Cu2 O92 2.412(4) .
Cu3 N3 1.981(3) .
Cu3 N3 1.981(3) 4
Cu3 N2 1.994(3) 4
Cu3 N2 1.994(3) .
Cu3 O91 2.370(4) .
N1 C3 1.317(6) .
N1 N2 1.371(4) .
N2 C4 1.322(4) .
N3 C2 1.325(4) .
N3 N4 1.367(4) .
N4 C1 1.328(6) .
N5 C1 1.339(5) .
N5 C2 1.348(4) .
N5 Cu2 1.992(3) 2_565
N6 C3 1.348(5) .
N6 C4 1.349(4) .
N6 Cu1 1.993(3) 2_554
C1 H1 0.9500 .
C2 H2 0.9500 .
C3 H3 0.9500 .
C4 H4 0.9500 .

loop_
_geom_torsion_atom_site_label_1
_geom_torsion_atom_site_label_2
_geom_torsion_atom_site_label_3
_geom_torsion_atom_site_label_4
_geom_torsion
_geom_torsion_site_symmetry_1
N1 Cu1 N1 C3 -121.4(4) 4
N6 Cu1 N1 C3 47.7(4) 2
N6 Cu1 N1 C3 -46.1(8) 3_455
O90 Cu1 N1 C3 147.4(4) .
N1 Cu1 N1 N2 54.2(3) 4
N6 Cu1 N1 N2 -136.7(3) 2
N6 Cu1 N1 N2 129.5(5) 3_455
O90 Cu1 N1 N2 -37.0(3) .
C3 N1 N2 C4 -1.2(4) .
Cu1 N1 N2 C4 -177.7(2) .
C3 N1 N2 Cu3 171.6(3) .
Cu1 N1 N2 Cu3 -4.9(4) .
N3 Cu3 N2 C4 -60.0(3) .
N3 Cu3 N2 C4 -151.3(13) 4
N2 Cu3 N2 C4 124.9(3) 4
O91 Cu3 N2 C4 28.1(3) .
N3 Cu3 N2 N1 129.0(3) .
N3 Cu3 N2 N1 37.6(16) 4
N2 Cu3 N2 N1 -46.1(3) 4
O91 Cu3 N2 N1 -142.9(3) .
N3 Cu3 N3 C2 124.4(3) 4
N2 Cu3 N3 C2 33.0(16) 4
N2 Cu3 N3 C2 -50.7(3) .
O91 Cu3 N3 C2 -147.5(3) .
N3 Cu3 N3 N4 -46.4(3) 4
N2 Cu3 N3 N4 -137.8(14) 4
N2 Cu3 N3 N4 138.5(3) .
O91 Cu3 N3 N4 41.7(3) .
C2 N3 N4 C1 0.2(4) .
Cu3 N3 N4 C1 172.9(3) .
C2 N3 N4 Cu2 -175.8(2) .
Cu3 N3 N4 Cu2 -3.1(4) .
N4 Cu2 N4 C1 -124.3(3) 4
N5 Cu2 N4 C1 -180(97) 3_464
N5 Cu2 N4 C1 58.1(4) 2_564
O92 Cu2 N4 C1 -32.4(4) .
N4 Cu2 N4 N3 50.8(3) 4
N5 Cu2 N4 N3 -4(3) 3_464
N5 Cu2 N4 N3 -126.8(3) 2_564
O92 Cu2 N4 N3 142.7(3) .
N3 N4 C1 N5 -0.8(5) .
Cu2 N4 C1 N5 175.0(2) .
C2 N5 C1 N4 0.9(5) .
Cu2 N5 C1 N4 -172.1(2) 2_565
N4 N3 C2 N5 0.3(4) .
Cu3 N3 C2 N5 -171.7(2) .
C1 N5 C2 N3 -0.8(4) .
Cu2 N5 C2 N3 172.2(2) 2_565
N2 N1 C3 N6 0.8(5) .
Cu1 N1 C3 N6 176.9(3) .
C4 N6 C3 N1 0.0(5) .
Cu1 N6 C3 N1 -173.6(3) 2_554
N1 N2 C4 N6 1.2(4) .
Cu3 N2 C4 N6 -171.0(2) .
C3 N6 C4 N2 -0.8(4) .
Cu1 N6 C4 N2 172.4(2) 2_554
